data_1569973
loop_
_publ_author_name
'Jiao, Jianmin'
'Li, Heng'
'Xie, Wang'
'Zhao, Yue'
'Lin, Chen'
'Jiang, Juli'
'Wang, Leyong'

_publ_section_title
;
 Host-guest system of a phosphorylated macrocycle assisting structure
 determination of oily molecules in single-crystal form.
;
_journal_issue 41
_journal_name_full 'Chemical science'
_journal_page_first 11402
_journal_page_last 11409
_journal_paper_doi 10.1039/d3sc02995f
_journal_volume 14
_journal_year 2023
_chemical_formula_moiety 'C7 H6 Br Cl O, C45 H39 O9 P3'
_chemical_formula_sum 'C52 H45 Br Cl O10 P3'
_chemical_formula_weight 1038.15
_space_group_crystal_system triclinic
_space_group_IT_number 2
_space_group_name_Hall '-P 1'
_space_group_name_H-M_alt 'P -1'
_atom_sites_solution_hydrogens geom
_atom_sites_solution_primary dual
_audit_creation_date 2023-03-18
_audit_creation_method
;
Olex2 1.3
(compiled 2020.02.04 svn.rd84adfe8 for OlexSys, GUI svn.r6032)
;
_audit_update_record
;
2023-03-27 deposited with the CCDC.	2023-09-25 downloaded from the CCDC.
;
_cell_angle_alpha 95.4670(10)
_cell_angle_beta 92.2470(10)
_cell_angle_gamma 100.7500(10)
_cell_formula_units_Z 2
_cell_length_a 7.3067(2)
_cell_length_b 17.8379(5)
_cell_length_c 18.2695(5)
_cell_measurement_reflns_used 9938
_cell_measurement_temperature 193.0
_cell_measurement_theta_max 68.25
_cell_measurement_theta_min 2.43
_cell_volume 2324.79(11)
_computing_cell_refinement 'SAINT V8.40B (?, 2016)'
_computing_data_reduction 'SAINT V8.40B (?, 2016)'
_computing_molecular_graphics 'Olex2 1.3 (Dolomanov et al., 2009)'
_computing_publication_material 'Olex2 1.3 (Dolomanov et al., 2009)'
_computing_structure_refinement 'SHELXL 2014/7 (Sheldrick, 2015)'
_computing_structure_solution 'SHELXT 2018/2 (Sheldrick, 2018)'
_diffrn_ambient_temperature 193.0
_diffrn_measured_fraction_theta_full 0.992
_diffrn_measured_fraction_theta_max 0.987
_diffrn_measurement_device_type 'Bruker APEX-II CCD'
_diffrn_measurement_method '\f and \w scans'
_diffrn_radiation_type CuK\a
_diffrn_radiation_wavelength 1.54178
_diffrn_reflns_av_R_equivalents 0.0370
_diffrn_reflns_av_unetI/netI 0.0332
_diffrn_reflns_Laue_measured_fraction_full 0.992
_diffrn_reflns_Laue_measured_fraction_max 0.987
_diffrn_reflns_limit_h_max 8
_diffrn_reflns_limit_h_min -8
_diffrn_reflns_limit_k_max 21
_diffrn_reflns_limit_k_min -21
_diffrn_reflns_limit_l_max 21
_diffrn_reflns_limit_l_min -21
_diffrn_reflns_number 34234
_diffrn_reflns_point_group_measured_fraction_full 0.992
_diffrn_reflns_point_group_measured_fraction_max 0.987
_diffrn_reflns_theta_full 67.679
_diffrn_reflns_theta_max 68.359
_diffrn_reflns_theta_min 2.434
_diffrn_source_current 1.1
_diffrn_source_power 0.055
_diffrn_source_voltage 50.0
_diffrn_standards_number 0
_exptl_absorpt_coefficient_mu 3.220
_exptl_absorpt_correction_T_max 0.7531
_exptl_absorpt_correction_T_min 0.5712
_exptl_absorpt_correction_type none
_exptl_absorpt_process_details
;
SADABS-2016/2 (Bruker,2016/2) was used for absorption correction.
wR2(int) was 0.1248 before and 0.0563 after correction.
The Ratio of minimum to maximum transmission is 0.7585.
The \l/2 correction factor is Not present.
;
_exptl_crystal_density_diffrn 1.483
_exptl_crystal_description block
_exptl_crystal_F_000 1068
_exptl_crystal_size_max 0.15
_exptl_crystal_size_mid 0.13
_exptl_crystal_size_min 0.12
_refine_diff_density_max 1.574
_refine_diff_density_min -1.680
_refine_diff_density_rms 0.092
_refine_ls_extinction_method none
_refine_ls_goodness_of_fit_ref 1.042
_refine_ls_hydrogen_treatment constr
_refine_ls_matrix_type full
_refine_ls_number_parameters 611
_refine_ls_number_reflns 8422
_refine_ls_number_restraints 0
_refine_ls_restrained_S_all 1.042
_refine_ls_R_factor_all 0.0644
_refine_ls_R_factor_gt 0.0595
_refine_ls_shift/su_max 0.001
_refine_ls_shift/su_mean 0.000
_refine_ls_structure_factor_coef Fsqd
_refine_ls_weighting_details 'w=1/[\s^2^(Fo^2^)+(0.0997P)^2^+5.3394P] where P=(Fo^2^+2Fc^2^)/3'
_refine_ls_weighting_scheme calc
_refine_ls_wR_factor_gt 0.1763
_refine_ls_wR_factor_ref 0.1810
_reflns_Friedel_coverage 0.000
_reflns_number_gt 7525
_reflns_number_total 8422
_reflns_threshold_expression 'I > 2\s(I)'
_cod_data_source_file d3sc02995f2.cif
_cod_data_source_block q1_CCDC8
_cod_depositor_comments 'Adding full bibliography for 1569950--1569976.cif.'
_cod_database_code 1569973
_shelx_shelxl_version_number 2014/7
_shelx_space_group_comment
;
The symmetry employed for this shelxl refinement is uniquely defined
by the following loop, which should always be used as a source of
symmetry information in preference to the above space-group names.
They are only intended as comments.
;
_shelx_estimated_absorpt_t_max 0.699
_shelx_estimated_absorpt_t_min 0.644
_olex2_refinement_description
;
1. Fixed Uiso
 At 1.2 times of:
  All C(H) groups, All C(H,H) groups
 At 1.5 times of:
  All C(H,H,H) groups
2.a Secondary CH2 refined with riding coordinates:
 C00L(H00A,H00B), C00Q(H00C,H00D), C00S(H00E,H00F)
2.b Aromatic/amide H refined with riding coordinates:
 C015(H015), C018(H018), C019(H019), C01B(H01M), C01D(H01N), C01F(H01R),
 C01G(H01S), C01J(H01W), C01K(H01X), C01L(H01Y), C01N(H4), C01O(H01Z),
 C01P(H01), C01Q(H5), C01R(H6), C01S(H1), C01U(H2), C01V(H3)
2.c Idealised Me refined as rotating group:
 C011(H01A,H01B,H01C), C016(H01D,H01E,H01F), C017(H01G,H01H,H01I), C01A(H01J,
 H01K,H01L), C01E(H01O,H01P,H01Q), C01H(H01T,H01U,H01V), C01T(H7,H,HA)
;
_olex2_submission_special_instructions 'No special instructions were received'

loop_
_space_group_symop_operation_xyz
'x, y, z'
'-x, -y, -z'

loop_
_atom_site_label
_atom_site_type_symbol
_atom_site_fract_x
_atom_site_fract_y
_atom_site_fract_z
_atom_site_U_iso_or_equiv
_atom_site_adp_type
_atom_site_occupancy
_atom_site_site_symmetry_order
_atom_site_calc_flag
_atom_site_refinement_flags_posn
_atom_site_refinement_flags_adp
_atom_site_refinement_flags_occupancy
_atom_site_disorder_assembly
_atom_site_disorder_group
Br01 Br 0.85987(8) 0.43901(3) 0.77593(3) 0.0625(2) Uani 1 1 d . . . . .
P002 P 0.75625(11) -0.03053(4) 0.21476(5) 0.0222(2) Uani 1 1 d . . . . .
P003 P 0.49238(13) 0.24678(5) 0.49967(4) 0.0268(2) Uani 1 1 d . . . . .
Cl04 Cl 0.83648(15) 0.42225(5) 0.59480(5) 0.0434(3) Uani 1 1 d . . . . .
P005 P 0.48737(13) 0.31782(5) 0.09055(5) 0.0289(2) Uani 1 1 d . . . . .
O006 O 0.6185(3) -0.02891(12) 0.14603(12) 0.0249(5) Uani 1 1 d . . . . .
O007 O 0.6225(3) -0.05165(12) 0.27925(13) 0.0247(5) Uani 1 1 d . . . . .
O008 O 0.3528(3) 0.27916(13) 0.44835(12) 0.0275(5) Uani 1 1 d . . . . .
O009 O 0.4086(4) 0.23091(14) 0.05812(13) 0.0301(5) Uani 1 1 d . . . . .
O00A O 0.4219(4) 0.15594(13) 0.48814(12) 0.0292(5) Uani 1 1 d . . . . .
O00B O 0.8946(3) 0.04019(13) 0.23369(14) 0.0306(5) Uani 1 1 d . . . . .
O00C O 0.3673(4) 0.33155(14) 0.15858(13) 0.0301(5) Uani 1 1 d . . . . .
O00D O 0.6906(4) 0.27067(16) 0.48790(14) 0.0369(6) Uani 1 1 d . . . . .
O00E O 0.6898(4) 0.33725(17) 0.10321(16) 0.0426(7) Uani 1 1 d . . . . .
C00F C 0.4446(4) 0.04773(17) 0.30772(17) 0.0213(6) Uani 1 1 d . . . . .
C00G C 0.3942(4) 0.10105(18) 0.36167(18) 0.0223(6) Uani 1 1 d . . . . .
C00H C 0.4408(4) 0.07179(17) 0.16933(17) 0.0211(6) Uani 1 1 d . . . . .
C00I C 0.3889(4) 0.13852(18) 0.14691(17) 0.0225(6) Uani 1 1 d . . . . .
C00J C 0.3817(5) 0.28853(19) 0.37335(17) 0.0235(6) Uani 1 1 d . . . . .
C00K C 0.3184(4) 0.22569(18) 0.32164(17) 0.0212(6) Uani 1 1 d . . . . .
C00L C 0.2434(4) 0.14740(18) 0.34689(18) 0.0224(6) Uani 1 1 d . . . . .
H00A H 0.1515 0.1176 0.3087 0.027 Uiso 1 1 calc R U . . .
H00B H 0.1770 0.1547 0.3925 0.027 Uiso 1 1 calc R U . . .
C00M C 0.5733(5) 0.04139(18) 0.12889(18) 0.0243(7) Uani 1 1 d . . . . .
C00N C 0.4859(5) 0.11001(19) 0.43112(18) 0.0259(7) Uani 1 1 d . . . . .
C00O C 0.5810(4) 0.00795(18) 0.32890(18) 0.0234(6) Uani 1 1 d . . . . .
C00P C 0.3211(4) 0.23892(18) 0.24673(17) 0.0218(6) Uani 1 1 d . . . . .
C00Q C 0.3489(4) 0.02903(18) 0.23084(17) 0.0217(6) Uani 1 1 d . . . . .
H00C H 0.2205 0.0391 0.2336 0.026 Uiso 1 1 calc R U . . .
H00D H 0.3382 -0.0266 0.2166 0.026 Uiso 1 1 calc R U . . .
C00R C 0.4578(5) 0.36197(18) 0.35749(18) 0.0241(7) Uani 1 1 d . . . . .
C00S C 0.2427(4) 0.17663(18) 0.18444(17) 0.0233(6) Uani 1 1 d . . . . .
H00E H 0.1510 0.1367 0.2045 0.028 Uiso 1 1 calc R U . . .
H00F H 0.1751 0.1995 0.1470 0.028 Uiso 1 1 calc R U . . .
C00T C 0.4647(5) 0.37479(18) 0.28318(19) 0.0249(7) Uani 1 1 d . . . . .
C00U C 0.4730(5) 0.16858(19) 0.08602(18) 0.0268(7) Uani 1 1 d . . . . .
C00V C 0.8492(5) -0.11489(18) 0.19261(19) 0.0265(7) Uani 1 1 d . . . . .
O00W O 1.1113(5) 0.7253(2) 0.7543(2) 0.0713(11) Uani 1 1 d . . . . .
C00X C 0.3906(5) 0.31330(19) 0.23128(17) 0.0242(7) Uani 1 1 d . . . . .
C00Y C 0.6609(5) 0.0733(2) 0.06990(19) 0.0298(7) Uani 1 1 d . . . . .
C00Z C 0.6778(5) 0.0193(2) 0.39743(19) 0.0284(7) Uani 1 1 d . . . . .
C010 C 0.6296(5) 0.0731(2) 0.45053(19) 0.0300(7) Uani 1 1 d . . . . .
C011 C 0.5221(6) 0.4261(2) 0.4186(2) 0.0332(8) Uani 1 1 d . . . . .
H01A H 0.4552 0.4142 0.4628 0.050 Uiso 1 1 calc R U . . .
H01B H 0.4962 0.4743 0.4030 0.050 Uiso 1 1 calc R U . . .
H01C H 0.6565 0.4312 0.4296 0.050 Uiso 1 1 calc R U . . .
C012 C 0.6077(5) 0.1391(2) 0.04746(19) 0.0315(8) Uani 1 1 d . . . . .
C013 C 0.3890(6) 0.36883(19) 0.02487(19) 0.0309(8) Uani 1 1 d . . . . .
C014 C 0.4170(5) 0.2713(2) 0.58870(19) 0.0314(8) Uani 1 1 d . . . . .
C015 C 0.7998(5) -0.1620(2) 0.1271(2) 0.0351(8) Uani 1 1 d . . . . .
H015 H 0.7068 -0.1518 0.0936 0.042 Uiso 1 1 calc R U . . .
C016 C 0.5429(6) 0.4525(2) 0.2599(2) 0.0337(8) Uani 1 1 d . . . . .
H01D H 0.4569 0.4874 0.2716 0.051 Uiso 1 1 calc R U . . .
H01E H 0.5586 0.4479 0.2067 0.051 Uiso 1 1 calc R U . . .
H01F H 0.6642 0.4728 0.2862 0.051 Uiso 1 1 calc R U . . .
C017 C 0.8274(6) -0.0259(2) 0.4128(2) 0.0379(9) Uani 1 1 d . . . . .
H01G H 0.9477 0.0016 0.3987 0.057 Uiso 1 1 calc R U . . .
H01H H 0.7964 -0.0765 0.3844 0.057 Uiso 1 1 calc R U . . .
H01I H 0.8354 -0.0322 0.4655 0.057 Uiso 1 1 calc R U . . .
C018 C 0.2083(6) 0.3833(2) 0.0283(2) 0.0393(9) Uani 1 1 d . . . . .
H018 H 0.1322 0.3663 0.0667 0.047 Uiso 1 1 calc R U . . .
C019 C 0.9865(6) -0.1296(2) 0.2407(2) 0.0376(8) Uani 1 1 d . . . . .
H019 H 1.0207 -0.0976 0.2856 0.045 Uiso 1 1 calc R U . . .
C01A C 0.8068(6) 0.0366(3) 0.0315(2) 0.0423(9) Uani 1 1 d . . . . .
H01J H 0.7665 -0.0194 0.0262 0.063 Uiso 1 1 calc R U . . .
H01K H 0.9256 0.0506 0.0609 0.063 Uiso 1 1 calc R U . . .
H01L H 0.8228 0.0546 -0.0172 0.063 Uiso 1 1 calc R U . . .
C01B C 0.4981(7) 0.3938(2) -0.0318(2) 0.0407(9) Uani 1 1 d . . . . .
H01M H 0.6210 0.3837 -0.0343 0.049 Uiso 1 1 calc R U . . .
C01C C 0.9310(5) 0.5215(2) 0.7209(3) 0.0411(9) Uani 1 1 d . . . . .
C01D C 0.8869(6) -0.2238(2) 0.1108(3) 0.0433(10) Uani 1 1 d . . . . .
H01N H 0.8528 -0.2564 0.0662 0.052 Uiso 1 1 calc R U . . .
C01E C 0.7290(6) 0.0912(2) 0.5260(2) 0.0423(10) Uani 1 1 d . . . . .
H01O H 0.7653 0.0448 0.5417 0.063 Uiso 1 1 calc R U . . .
H01P H 0.6455 0.1097 0.5612 0.063 Uiso 1 1 calc R U . . .
H01Q H 0.8408 0.1309 0.5241 0.063 Uiso 1 1 calc R U . . .
C01F C 1.0229(6) -0.2379(2) 0.1592(3) 0.0457(10) Uani 1 1 d . . . . .
H01R H 1.0817 -0.2805 0.1479 0.055 Uiso 1 1 calc R U . . .
C01G C 1.0738(7) -0.1912(3) 0.2233(3) 0.0471(10) Uani 1 1 d . . . . .
H01S H 1.1692 -0.2008 0.2559 0.057 Uiso 1 1 calc R U . . .
C01H C 0.6958(7) 0.1770(3) -0.0165(2) 0.0438(10) Uani 1 1 d . . . . .
H01T H 0.8220 0.2049 -0.0009 0.066 Uiso 1 1 calc R U . . .
H01U H 0.6204 0.2129 -0.0329 0.066 Uiso 1 1 calc R U . . .
H01V H 0.7024 0.1377 -0.0571 0.066 Uiso 1 1 calc R U . . .
C01I C 0.9197(6) 0.5113(2) 0.6453(2) 0.0410(9) Uani 1 1 d . . . . .
C01J C 0.4279(8) 0.4334(3) -0.0848(2) 0.0526(12) Uani 1 1 d . . . . .
H01W H 0.5024 0.4503 -0.1237 0.063 Uiso 1 1 calc R U . . .
C01K C 0.1415(7) 0.4230(2) -0.0258(3) 0.0513(12) Uani 1 1 d . . . . .
H01X H 0.0183 0.4330 -0.0243 0.062 Uiso 1 1 calc R U . . .
C01L C 0.2513(8) 0.4479(3) -0.0808(2) 0.0550(13) Uani 1 1 d . . . . .
H01Y H 0.2042 0.4757 -0.1167 0.066 Uiso 1 1 calc R U . . .
C01M C 1.0511(6) 0.6554(2) 0.7142(4) 0.0551(13) Uani 1 1 d . . . . .
C01N C 0.9974(6) 0.5943(3) 0.7572(3) 0.0509(11) Uani 1 1 d . . . . .
H4 H 1.0063 0.6026 0.8095 0.061 Uiso 1 1 calc R U . . .
C01O C 0.3283(8) 0.3145(3) 0.7302(2) 0.0564(13) Uani 1 1 d . . . . .
H01Z H 0.2977 0.3296 0.7788 0.068 Uiso 1 1 calc R U . . .
C01P C 0.5112(7) 0.2520(3) 0.6490(2) 0.0547(12) Uani 1 1 d . . . . .
H01 H 0.6086 0.2239 0.6420 0.066 Uiso 1 1 calc R U . . .
C01Q C 0.9777(7) 0.5727(3) 0.6060(3) 0.0541(11) Uani 1 1 d . . . . .
H5 H 0.9700 0.5649 0.5538 0.065 Uiso 1 1 calc R U . . .
C01R C 1.0462(7) 0.6449(3) 0.6402(3) 0.0564(12) Uani 1 1 d . . . . .
H6 H 1.0890 0.6864 0.6123 0.068 Uiso 1 1 calc R U . . .
C01S C 0.4643(8) 0.2735(3) 0.7195(2) 0.0599(14) Uani 1 1 d . . . . .
H1 H 0.5283 0.2593 0.7607 0.072 Uiso 1 1 calc R U . . .
C01T C 1.1875(7) 0.7869(3) 0.7121(4) 0.0690(17) Uani 1 1 d . . . . .
H7 H 1.1021 0.7874 0.6694 0.103 Uiso 1 1 calc R U . . .
H H 1.3088 0.7793 0.6950 0.103 Uiso 1 1 calc R U . . .
HA H 1.2031 0.8359 0.7430 0.103 Uiso 1 1 calc R U . . .
C01U C 0.2778(9) 0.3122(4) 0.5999(3) 0.0643(15) Uani 1 1 d . . . . .
H2 H 0.2106 0.3255 0.5590 0.077 Uiso 1 1 calc R U . . .
C01V C 0.2353(10) 0.3343(4) 0.6713(3) 0.0779(19) Uani 1 1 d . . . . .
H3 H 0.1403 0.3635 0.6791 0.094 Uiso 1 1 calc R U . . .

loop_
_atom_site_aniso_label
_atom_site_aniso_U_11
_atom_site_aniso_U_22
_atom_site_aniso_U_33
_atom_site_aniso_U_23
_atom_site_aniso_U_13
_atom_site_aniso_U_12
Br01 0.0616(4) 0.0632(4) 0.0682(4) 0.0254(3) 0.0041(3) 0.0168(3)
P002 0.0182(4) 0.0176(4) 0.0309(4) 0.0006(3) 0.0008(3) 0.0048(3)
P003 0.0327(5) 0.0285(4) 0.0207(4) 0.0022(3) 0.0027(3) 0.0093(3)
Cl04 0.0508(6) 0.0329(5) 0.0406(5) -0.0106(4) -0.0158(4) 0.0039(4)
P005 0.0366(5) 0.0288(4) 0.0233(4) 0.0063(3) -0.0014(3) 0.0104(4)
O006 0.0256(12) 0.0209(11) 0.0289(12) -0.0003(9) -0.0002(9) 0.0084(9)
O007 0.0254(12) 0.0207(11) 0.0296(12) 0.0034(9) 0.0034(9) 0.0075(9)
O008 0.0357(13) 0.0293(12) 0.0202(11) 0.0028(9) 0.0042(9) 0.0123(10)
O009 0.0424(14) 0.0279(12) 0.0237(11) 0.0051(9) -0.0002(10) 0.0150(10)
O00A 0.0393(14) 0.0275(12) 0.0229(11) 0.0024(9) 0.0050(10) 0.0109(10)
O00B 0.0208(11) 0.0232(12) 0.0461(14) -0.0008(10) 0.0002(10) 0.0022(9)
O00C 0.0426(14) 0.0287(12) 0.0218(11) 0.0056(9) -0.0009(10) 0.0128(10)
O00D 0.0336(14) 0.0420(15) 0.0352(14) 0.0035(11) 0.0021(11) 0.0075(11)
O00E 0.0394(15) 0.0496(17) 0.0397(15) 0.0096(12) -0.0052(12) 0.0097(13)
C00F 0.0188(15) 0.0200(14) 0.0246(15) 0.0043(12) 0.0035(12) 0.0011(11)
C00G 0.0199(15) 0.0206(15) 0.0277(16) 0.0071(12) 0.0044(12) 0.0044(12)
C00H 0.0186(15) 0.0210(15) 0.0223(15) -0.0011(12) -0.0025(12) 0.0029(12)
C00I 0.0214(15) 0.0238(15) 0.0219(15) -0.0008(12) -0.0031(12) 0.0059(12)
C00J 0.0255(16) 0.0283(16) 0.0194(15) 0.0038(12) 0.0027(12) 0.0112(13)
C00K 0.0170(14) 0.0250(15) 0.0239(15) 0.0033(12) 0.0025(12) 0.0091(12)
C00L 0.0190(15) 0.0244(16) 0.0251(15) 0.0027(12) 0.0034(12) 0.0065(12)
C00M 0.0249(16) 0.0206(15) 0.0275(16) 0.0009(12) -0.0016(13) 0.0065(12)
C00N 0.0307(17) 0.0240(16) 0.0246(16) 0.0026(13) 0.0042(13) 0.0084(13)
C00O 0.0234(16) 0.0206(15) 0.0274(16) 0.0040(12) 0.0049(13) 0.0058(12)
C00P 0.0191(15) 0.0250(16) 0.0228(15) 0.0020(12) -0.0003(12) 0.0089(12)
C00Q 0.0157(14) 0.0207(15) 0.0278(16) 0.0016(12) 0.0009(12) 0.0024(11)
C00R 0.0241(16) 0.0237(16) 0.0255(16) 0.0001(13) -0.0024(12) 0.0094(13)
C00S 0.0228(16) 0.0241(15) 0.0239(15) 0.0006(12) -0.0018(12) 0.0087(12)
C00T 0.0249(16) 0.0228(16) 0.0291(16) 0.0045(13) 0.0021(13) 0.0092(13)
C00U 0.0320(18) 0.0254(16) 0.0250(16) 0.0033(13) 0.0001(13) 0.0102(13)
C00V 0.0232(16) 0.0210(15) 0.0364(18) 0.0031(13) 0.0068(13) 0.0059(12)
O00W 0.063(2) 0.050(2) 0.095(3) -0.0123(19) -0.011(2) 0.0106(17)
C00X 0.0279(17) 0.0273(16) 0.0201(15) 0.0047(12) 0.0010(12) 0.0111(13)
C00Y 0.0296(18) 0.0330(18) 0.0288(17) 0.0010(14) 0.0054(14) 0.0114(14)
C00Z 0.0282(17) 0.0277(17) 0.0306(17) 0.0062(13) -0.0013(14) 0.0080(14)
C010 0.0343(19) 0.0292(17) 0.0273(17) 0.0049(13) -0.0024(14) 0.0082(14)
C011 0.040(2) 0.0270(17) 0.0311(18) -0.0016(14) -0.0043(15) 0.0062(15)
C012 0.039(2) 0.0323(18) 0.0261(17) 0.0045(14) 0.0065(14) 0.0114(15)
C013 0.047(2) 0.0236(16) 0.0235(16) 0.0032(13) -0.0047(15) 0.0106(15)
C014 0.042(2) 0.0289(17) 0.0233(16) 0.0019(13) 0.0066(14) 0.0055(15)
C015 0.037(2) 0.0275(18) 0.042(2) -0.0007(15) 0.0023(16) 0.0111(15)
C016 0.041(2) 0.0245(17) 0.0360(19) 0.0071(14) 0.0019(16) 0.0050(15)
C017 0.040(2) 0.043(2) 0.035(2) 0.0052(16) -0.0040(16) 0.0208(17)
C018 0.053(2) 0.0329(19) 0.0340(19) -0.0022(15) -0.0046(17) 0.0187(17)
C019 0.037(2) 0.035(2) 0.043(2) 0.0045(16) 0.0014(16) 0.0158(16)
C01A 0.045(2) 0.046(2) 0.043(2) 0.0096(18) 0.0184(18) 0.0223(19)
C01B 0.054(3) 0.036(2) 0.0306(19) 0.0079(16) -0.0048(17) 0.0046(18)
C01C 0.0256(19) 0.041(2) 0.058(3) -0.0006(18) -0.0012(17) 0.0110(16)
C01D 0.049(2) 0.0295(19) 0.052(2) -0.0050(17) 0.0114(19) 0.0119(17)
C01E 0.054(3) 0.045(2) 0.0309(19) 0.0006(16) -0.0110(18) 0.0215(19)
C01F 0.053(3) 0.0300(19) 0.063(3) 0.0091(18) 0.020(2) 0.0238(18)
C01G 0.049(3) 0.043(2) 0.058(3) 0.013(2) 0.003(2) 0.027(2)
C01H 0.055(3) 0.049(2) 0.035(2) 0.0153(18) 0.0204(18) 0.021(2)
C01I 0.032(2) 0.035(2) 0.054(2) -0.0003(18) -0.0047(17) 0.0061(16)
C01J 0.084(4) 0.040(2) 0.032(2) 0.0147(17) -0.009(2) 0.002(2)
C01K 0.065(3) 0.036(2) 0.056(3) -0.0064(19) -0.020(2) 0.028(2)
C01L 0.091(4) 0.036(2) 0.038(2) 0.0080(18) -0.024(2) 0.016(2)
C01M 0.023(2) 0.032(2) 0.108(4) -0.008(2) 0.004(2) 0.0059(16)
C01N 0.034(2) 0.063(3) 0.055(3) -0.015(2) -0.0015(19) 0.018(2)
C01O 0.080(4) 0.053(3) 0.031(2) -0.0026(19) 0.021(2) -0.003(2)
C01P 0.057(3) 0.084(4) 0.028(2) 0.006(2) 0.0011(19) 0.025(3)
C01Q 0.044(2) 0.052(3) 0.068(3) 0.013(2) 0.003(2) 0.010(2)
C01R 0.038(2) 0.049(3) 0.084(4) 0.016(3) 0.005(2) 0.008(2)
C01S 0.066(3) 0.085(4) 0.024(2) 0.004(2) 0.004(2) 0.004(3)
C01T 0.035(2) 0.031(2) 0.140(6) 0.009(3) 0.005(3) 0.0043(18)
C01U 0.088(4) 0.088(4) 0.035(2) 0.012(2) 0.016(2) 0.058(3)
C01V 0.109(5) 0.094(4) 0.050(3) 0.008(3) 0.032(3) 0.061(4)

loop_
_atom_type_symbol
_atom_type_description
_atom_type_scat_dispersion_real
_atom_type_scat_dispersion_imag
_atom_type_scat_source
C C 0.0181 0.0091 'International Tables Vol C Tables 4.2.6.8 and 6.1.1.4'
H H 0.0000 0.0000 'International Tables Vol C Tables 4.2.6.8 and 6.1.1.4'
Br Br -0.6763 1.2805 'International Tables Vol C Tables 4.2.6.8 and 6.1.1.4'
Cl Cl 0.3639 0.7018 'International Tables Vol C Tables 4.2.6.8 and 6.1.1.4'
O O 0.0492 0.0322 'International Tables Vol C Tables 4.2.6.8 and 6.1.1.4'
P P 0.2955 0.4335 'International Tables Vol C Tables 4.2.6.8 and 6.1.1.4'

loop_
_geom_angle_atom_site_label_1
_geom_angle_atom_site_label_2
_geom_angle_atom_site_label_3
_geom_angle
_geom_angle_site_symmetry_1
_geom_angle_site_symmetry_3
_geom_angle_publ_flag
O006 P002 O007 104.31(13) . . ?
O006 P002 C00V 103.66(14) . . ?
O007 P002 C00V 104.16(14) . . ?
O00B P002 O006 114.72(14) . . ?
O00B P002 O007 113.21(14) . . ?
O00B P002 C00V 115.47(15) . . ?
O008 P003 O00A 104.38(13) . . ?
O008 P003 C014 101.77(16) . . ?
O00A P003 C014 102.28(15) . . ?
O00D P003 O008 115.89(15) . . ?
O00D P003 O00A 113.45(15) . . ?
O00D P003 C014 117.22(17) . . ?
O009 P005 C013 101.48(14) . . ?
O00C P005 O009 104.58(14) . . ?
O00C P005 C013 101.14(16) . . ?
O00E P005 O009 114.52(16) . . ?
O00E P005 O00C 117.10(16) . . ?
O00E P005 C013 115.91(18) . . ?
C00M O006 P002 120.0(2) . . ?
C00O O007 P002 119.27(19) . . ?
C00J O008 P003 123.0(2) . . ?
C00U O009 P005 122.2(2) . . ?
C00N O00A P003 121.4(2) . . ?
C00X O00C P005 129.3(2) . . ?
C00G C00F C00Q 123.2(3) . . ?
C00O C00F C00G 116.9(3) . . ?
C00O C00F C00Q 119.8(3) . . ?
C00F C00G C00L 122.7(3) . . ?
C00N C00G C00F 117.6(3) . . ?
C00N C00G C00L 119.7(3) . . ?
C00I C00H C00Q 123.1(3) . . ?
C00M C00H C00I 117.1(3) . . ?
C00M C00H C00Q 119.6(3) . . ?
C00H C00I C00S 122.9(3) . . ?
C00U C00I C00H 117.4(3) . . ?
C00U C00I C00S 119.7(3) . . ?
C00K C00J O008 117.9(3) . . ?
C00R C00J O008 116.4(3) . . ?
C00R C00J C00K 125.5(3) . . ?
C00J C00K C00L 120.0(3) . . ?
C00J C00K C00P 117.1(3) . . ?
C00P C00K C00L 122.8(3) . . ?
C00G C00L H00A 108.8 . . ?
C00G C00L H00B 108.8 . . ?
C00K C00L C00G 113.7(3) . . ?
C00K C00L H00A 108.8 . . ?
C00K C00L H00B 108.8 . . ?
H00A C00L H00B 107.7 . . ?
C00H C00M O006 118.9(3) . . ?
C00Y C00M O006 116.1(3) . . ?
C00Y C00M C00H 125.0(3) . . ?
C00G C00N O00A 118.3(3) . . ?
C010 C00N O00A 116.5(3) . . ?
C010 C00N C00G 125.1(3) . . ?
C00F C00O O007 118.9(3) . . ?
C00F C00O C00Z 125.3(3) . . ?
C00Z C00O O007 115.7(3) . . ?
C00K C00P C00S 122.7(3) . . ?
C00X C00P C00K 117.0(3) . . ?
C00X C00P C00S 120.2(3) . . ?
C00F C00Q C00H 117.4(2) . . ?
C00F C00Q H00C 108.0 . . ?
C00F C00Q H00D 108.0 . . ?
C00H C00Q H00C 108.0 . . ?
C00H C00Q H00D 108.0 . . ?
H00C C00Q H00D 107.2 . . ?
C00J C00R C00T 117.3(3) . . ?
C00J C00R C011 120.8(3) . . ?
C00T C00R C011 121.8(3) . . ?
C00I C00S C00P 114.4(3) . . ?
C00I C00S H00E 108.7 . . ?
C00I C00S H00F 108.7 . . ?
C00P C00S H00E 108.7 . . ?
C00P C00S H00F 108.7 . . ?
H00E C00S H00F 107.6 . . ?
C00R C00T C016 121.7(3) . . ?
C00X C00T C00R 117.4(3) . . ?
C00X C00T C016 120.9(3) . . ?
C00I C00U O009 118.1(3) . . ?
C012 C00U O009 116.8(3) . . ?
C012 C00U C00I 125.0(3) . . ?
C015 C00V P002 122.5(3) . . ?
C019 C00V P002 117.6(3) . . ?
C019 C00V C015 119.7(3) . . ?
C01M O00W C01T 115.2(5) . . ?
C00P C00X O00C 118.5(3) . . ?
C00P C00X C00T 125.5(3) . . ?
C00T C00X O00C 115.7(3) . . ?
C00M C00Y C012 117.6(3) . . ?
C00M C00Y C01A 120.4(3) . . ?
C012 C00Y C01A 122.0(3) . . ?
C00O C00Z C010 117.7(3) . . ?
C00O C00Z C017 120.2(3) . . ?
C010 C00Z C017 122.1(3) . . ?
C00N C010 C00Z 117.3(3) . . ?
C00N C010 C01E 120.8(3) . . ?
C00Z C010 C01E 121.9(3) . . ?
C00R C011 H01A 109.5 . . ?
C00R C011 H01B 109.5 . . ?
C00R C011 H01C 109.5 . . ?
H01A C011 H01B 109.5 . . ?
H01A C011 H01C 109.5 . . ?
H01B C011 H01C 109.5 . . ?
C00U C012 C00Y 117.8(3) . . ?
C00U C012 C01H 121.4(3) . . ?
C00Y C012 C01H 120.8(3) . . ?
C018 C013 P005 122.4(3) . . ?
C01B C013 P005 117.7(3) . . ?
C01B C013 C018 119.9(3) . . ?
C01P C014 P003 118.1(3) . . ?
C01U C014 P003 122.7(3) . . ?
C01U C014 C01P 119.0(4) . . ?
C00V C015 H015 120.2 . . ?
C01D C015 C00V 119.7(4) . . ?
C01D C015 H015 120.2 . . ?
C00T C016 H01D 109.5 . . ?
C00T C016 H01E 109.5 . . ?
C00T C016 H01F 109.5 . . ?
H01D C016 H01E 109.5 . . ?
H01D C016 H01F 109.5 . . ?
H01E C016 H01F 109.5 . . ?
C00Z C017 H01G 109.5 . . ?
C00Z C017 H01H 109.5 . . ?
C00Z C017 H01I 109.5 . . ?
H01G C017 H01H 109.5 . . ?
H01G C017 H01I 109.5 . . ?
H01H C017 H01I 109.5 . . ?
C013 C018 H018 120.6 . . ?
C01K C018 C013 118.7(4) . . ?
C01K C018 H018 120.6 . . ?
C00V C019 H019 120.0 . . ?
C00V C019 C01G 119.9(4) . . ?
C01G C019 H019 120.0 . . ?
C00Y C01A H01J 109.5 . . ?
C00Y C01A H01K 109.5 . . ?
C00Y C01A H01L 109.5 . . ?
H01J C01A H01K 109.5 . . ?
H01J C01A H01L 109.5 . . ?
H01K C01A H01L 109.5 . . ?
C013 C01B H01M 120.0 . . ?
C013 C01B C01J 120.1(4) . . ?
C01J C01B H01M 120.0 . . ?
C01I C01C Br01 120.9(3) . . ?
C01I C01C C01N 119.7(4) . . ?
C01N C01C Br01 119.3(4) . . ?
C015 C01D H01N 120.0 . . ?
C01F C01D C015 120.0(4) . . ?
C01F C01D H01N 120.0 . . ?
C010 C01E H01O 109.5 . . ?
C010 C01E H01P 109.5 . . ?
C010 C01E H01Q 109.5 . . ?
H01O C01E H01P 109.5 . . ?
H01O C01E H01Q 109.5 . . ?
H01P C01E H01Q 109.5 . . ?
C01D C01F H01R 119.7 . . ?
C01G C01F C01D 120.5(4) . . ?
C01G C01F H01R 119.7 . . ?
C019 C01G H01S 119.9 . . ?
C01F C01G C019 120.1(4) . . ?
C01F C01G H01S 119.9 . . ?
C012 C01H H01T 109.5 . . ?
C012 C01H H01U 109.5 . . ?
C012 C01H H01V 109.5 . . ?
H01T C01H H01U 109.5 . . ?
H01T C01H H01V 109.5 . . ?
H01U C01H H01V 109.5 . . ?
C01C C01I Cl04 123.1(3) . . ?
C01C C01I C01Q 119.8(4) . . ?
C01Q C01I Cl04 117.2(4) . . ?
C01B C01J H01W 120.2 . . ?
C01L C01J C01B 119.7(5) . . ?
C01L C01J H01W 120.2 . . ?
C018 C01K H01X 119.7 . . ?
C01L C01K C018 120.7(5) . . ?
C01L C01K H01X 119.7 . . ?
C01J C01L H01Y 119.6 . . ?
C01K C01L C01J 120.9(4) . . ?
C01K C01L H01Y 119.6 . . ?
O00W C01M C01N 114.2(5) . . ?
C01R C01M O00W 123.5(5) . . ?
C01R C01M C01N 122.3(4) . . ?
C01C C01N C01M 118.0(5) . . ?
C01C C01N H4 121.0 . . ?
C01M C01N H4 121.0 . . ?
C01S C01O H01Z 120.0 . . ?
C01S C01O C01V 119.9(4) . . ?
C01V C01O H01Z 120.0 . . ?
C014 C01P H01 119.9 . . ?
C014 C01P C01S 120.3(5) . . ?
C01S C01P H01 119.9 . . ?
C01I C01Q H5 119.0 . . ?
C01R C01Q C01I 121.9(5) . . ?
C01R C01Q H5 119.0 . . ?
C01M C01R C01Q 118.2(5) . . ?
C01M C01R H6 120.9 . . ?
C01Q C01R H6 120.9 . . ?
C01O C01S C01P 120.4(5) . . ?
C01O C01S H1 119.8 . . ?
C01P C01S H1 119.8 . . ?
O00W C01T H7 109.5 . . ?
O00W C01T H 109.5 . . ?
O00W C01T HA 109.5 . . ?
H7 C01T H 109.5 . . ?
H7 C01T HA 109.5 . . ?
H C01T HA 109.5 . . ?
C014 C01U H2 120.2 . . ?
C014 C01U C01V 119.7(5) . . ?
C01V C01U H2 120.2 . . ?
C01O C01V C01U 120.7(5) . . ?
C01O C01V H3 119.6 . . ?
C01U C01V H3 119.6 . . ?

loop_
_geom_bond_atom_site_label_1
_geom_bond_atom_site_label_2
_geom_bond_distance
_geom_bond_site_symmetry_2
_geom_bond_publ_flag
Br01 C01C 1.867(5) . ?
P002 O006 1.584(2) . ?
P002 O007 1.588(2) . ?
P002 O00B 1.465(2) . ?
P002 C00V 1.782(3) . ?
P003 O008 1.581(2) . ?
P003 O00A 1.597(2) . ?
P003 O00D 1.462(3) . ?
P003 C014 1.779(3) . ?
Cl04 C01I 1.749(4) . ?
P005 O009 1.597(3) . ?
P005 O00C 1.576(3) . ?
P005 O00E 1.459(3) . ?
P005 C013 1.780(3) . ?
O006 C00M 1.415(4) . ?
O007 C00O 1.415(4) . ?
O008 C00J 1.415(4) . ?
O009 C00U 1.415(4) . ?
O00A C00N 1.412(4) . ?
O00C C00X 1.409(4) . ?
C00F C00G 1.411(4) . ?
C00F C00O 1.390(5) . ?
C00F C00Q 1.523(4) . ?
C00G C00L 1.526(4) . ?
C00G C00N 1.393(5) . ?
C00H C00I 1.406(4) . ?
C00H C00M 1.398(5) . ?
C00H C00Q 1.525(4) . ?
C00I C00S 1.521(4) . ?
C00I C00U 1.395(5) . ?
C00J C00K 1.391(5) . ?
C00J C00R 1.387(5) . ?
C00K C00L 1.523(4) . ?
C00K C00P 1.411(4) . ?
C00L H00A 0.9900 . ?
C00L H00B 0.9900 . ?
C00M C00Y 1.390(5) . ?
C00N C010 1.390(5) . ?
C00O C00Z 1.392(5) . ?
C00P C00S 1.526(4) . ?
C00P C00X 1.389(5) . ?
C00Q H00C 0.9900 . ?
C00Q H00D 0.9900 . ?
C00R C00T 1.399(5) . ?
C00R C011 1.513(5) . ?
C00S H00E 0.9900 . ?
C00S H00F 0.9900 . ?
C00T C00X 1.391(5) . ?
C00T C016 1.505(5) . ?
C00U C012 1.385(5) . ?
C00V C015 1.389(5) . ?
C00V C019 1.386(5) . ?
O00W C01M 1.372(6) . ?
O00W C01T 1.443(7) . ?
C00Y C012 1.395(5) . ?
C00Y C01A 1.513(5) . ?
C00Z C010 1.400(5) . ?
C00Z C017 1.509(5) . ?
C010 C01E 1.511(5) . ?
C011 H01A 0.9800 . ?
C011 H01B 0.9800 . ?
C011 H01C 0.9800 . ?
C012 C01H 1.511(5) . ?
C013 C018 1.394(6) . ?
C013 C01B 1.388(6) . ?
C014 C01P 1.380(6) . ?
C014 C01U 1.369(6) . ?
C015 H015 0.9500 . ?
C015 C01D 1.388(5) . ?
C016 H01D 0.9800 . ?
C016 H01E 0.9800 . ?
C016 H01F 0.9800 . ?
C017 H01G 0.9800 . ?
C017 H01H 0.9800 . ?
C017 H01I 0.9800 . ?
C018 H018 0.9500 . ?
C018 C01K 1.393(6) . ?
C019 H019 0.9500 . ?
C019 C01G 1.387(6) . ?
C01A H01J 0.9800 . ?
C01A H01K 0.9800 . ?
C01A H01L 0.9800 . ?
C01B H01M 0.9500 . ?
C01B C01J 1.388(6) . ?
C01C C01I 1.372(6) . ?
C01C C01N 1.391(6) . ?
C01D H01N 0.9500 . ?
C01D C01F 1.378(7) . ?
C01E H01O 0.9800 . ?
C01E H01P 0.9800 . ?
C01E H01Q 0.9800 . ?
C01F H01R 0.9500 . ?
C01F C01G 1.367(7) . ?
C01G H01S 0.9500 . ?
C01H H01T 0.9800 . ?
C01H H01U 0.9800 . ?
C01H H01V 0.9800 . ?
C01I C01Q 1.377(7) . ?
C01J H01W 0.9500 . ?
C01J C01L 1.366(8) . ?
C01K H01X 0.9500 . ?
C01K C01L 1.366(8) . ?
C01L H01Y 0.9500 . ?
C01M C01N 1.410(8) . ?
C01M C01R 1.345(8) . ?
C01N H4 0.9500 . ?
C01O H01Z 0.9500 . ?
C01O C01S 1.349(8) . ?
C01O C01V 1.359(8) . ?
C01P H01 0.9500 . ?
C01P C01S 1.384(6) . ?
C01Q H5 0.9500 . ?
C01Q C01R 1.371(7) . ?
C01R H6 0.9500 . ?
C01S H1 0.9500 . ?
C01T H7 0.9800 . ?
C01T H 0.9800 . ?
C01T HA 0.9800 . ?
C01U H2 0.9500 . ?
C01U C01V 1.391(7) . ?
C01V H3 0.9500 . ?

loop_
_geom_torsion_atom_site_label_1
_geom_torsion_atom_site_label_2
_geom_torsion_atom_site_label_3
_geom_torsion_atom_site_label_4
_geom_torsion
_geom_torsion_site_symmetry_1
_geom_torsion_site_symmetry_2
_geom_torsion_site_symmetry_3
_geom_torsion_site_symmetry_4
_geom_torsion_publ_flag
Br01 C01C C01I Cl04 0.9(5) . . . . ?
Br01 C01C C01I C01Q -178.3(3) . . . . ?
Br01 C01C C01N C01M 179.6(3) . . . . ?
P002 O006 C00M C00H -79.0(3) . . . . ?
P002 O006 C00M C00Y 103.6(3) . . . . ?
P002 O007 C00O C00F 80.6(3) . . . . ?
P002 O007 C00O C00Z -102.1(3) . . . . ?
P002 C00V C015 C01D 175.5(3) . . . . ?
P002 C00V C019 C01G -175.0(3) . . . . ?
P003 O008 C00J C00K 85.9(3) . . . . ?
P003 O008 C00J C00R -99.1(3) . . . . ?
P003 O00A C00N C00G -85.7(3) . . . . ?
P003 O00A C00N C010 98.3(3) . . . . ?
P003 C014 C01P C01S 176.5(4) . . . . ?
P003 C014 C01U C01V -175.2(5) . . . . ?
Cl04 C01I C01Q C01R -179.7(4) . . . . ?
P005 O009 C00U C00I 85.7(4) . . . . ?
P005 O009 C00U C012 -98.2(3) . . . . ?
P005 O00C C00X C00P -82.4(4) . . . . ?
P005 O00C C00X C00T 104.4(3) . . . . ?
P005 C013 C018 C01K -179.4(3) . . . . ?
P005 C013 C01B C01J 179.6(3) . . . . ?
O006 P002 O007 C00O -95.6(2) . . . . ?
O006 P002 C00V C015 0.8(3) . . . . ?
O006 P002 C00V C019 175.7(3) . . . . ?
O006 C00M C00Y C012 174.6(3) . . . . ?
O006 C00M C00Y C01A -4.6(5) . . . . ?
O007 P002 O006 C00M 95.6(2) . . . . ?
O007 P002 C00V C015 109.7(3) . . . . ?
O007 P002 C00V C019 -75.5(3) . . . . ?
O007 C00O C00Z C010 -174.6(3) . . . . ?
O007 C00O C00Z C017 4.9(5) . . . . ?
O008 P003 O00A C00N 87.9(3) . . . . ?
O008 P003 C014 C01P -179.3(3) . . . . ?
O008 P003 C014 C01U -3.4(5) . . . . ?
O008 C00J C00K C00L -7.5(4) . . . . ?
O008 C00J C00K C00P 170.2(3) . . . . ?
O008 C00J C00R C00T -171.7(3) . . . . ?
O008 C00J C00R C011 5.5(5) . . . . ?
O009 P005 O00C C00X 83.0(3) . . . . ?
O009 P005 C013 C018 83.7(3) . . . . ?
O009 P005 C013 C01B -95.5(3) . . . . ?
O009 C00U C012 C00Y -174.3(3) . . . . ?
O009 C00U C012 C01H 6.2(5) . . . . ?
O00A P003 O008 C00J -88.1(3) . . . . ?
O00A P003 C014 C01P 72.9(4) . . . . ?
O00A P003 C014 C01U -111.1(4) . . . . ?
O00A C00N C010 C00Z 171.6(3) . . . . ?
O00A C00N C010 C01E -8.7(5) . . . . ?
O00B P002 O006 C00M -28.8(3) . . . . ?
O00B P002 O007 C00O 29.8(3) . . . . ?
O00B P002 C00V C015 -125.5(3) . . . . ?
O00B P002 C00V C019 49.3(3) . . . . ?
O00C P005 O009 C00U -85.0(3) . . . . ?
O00C P005 C013 C018 -23.9(3) . . . . ?
O00C P005 C013 C01B 156.9(3) . . . . ?
O00D P003 O008 C00J 37.4(3) . . . . ?
O00D P003 O00A C00N -39.2(3) . . . . ?
O00D P003 C014 C01P -51.8(4) . . . . ?
O00D P003 C014 C01U 124.2(4) . . . . ?
O00E P005 O009 C00U 44.5(3) . . . . ?
O00E P005 O00C C00X -44.9(3) . . . . ?
O00E P005 C013 C018 -151.6(3) . . . . ?
O00E P005 C013 C01B 29.2(4) . . . . ?
C00F C00G C00L C00K -93.0(4) . . . . ?
C00F C00G C00N O00A -172.4(3) . . . . ?
C00F C00G C00N C010 3.2(5) . . . . ?
C00F C00O C00Z C010 2.5(5) . . . . ?
C00F C00O C00Z C017 -178.0(3) . . . . ?
C00G C00F C00O O007 173.6(3) . . . . ?
C00G C00F C00O C00Z -3.5(5) . . . . ?
C00G C00F C00Q C00H 95.9(4) . . . . ?
C00G C00N C010 C00Z -4.1(5) . . . . ?
C00G C00N C010 C01E 175.6(3) . . . . ?
C00H C00I C00S C00P 91.8(4) . . . . ?
C00H C00I C00U O009 173.6(3) . . . . ?
C00H C00I C00U C012 -2.1(5) . . . . ?
C00H C00M C00Y C012 -2.6(5) . . . . ?
C00H C00M C00Y C01A 178.2(3) . . . . ?
C00I C00H C00M O006 -175.1(3) . . . . ?
C00I C00H C00M C00Y 2.0(5) . . . . ?
C00I C00H C00Q C00F -95.5(4) . . . . ?
C00I C00U C012 C00Y 1.5(6) . . . . ?
C00I C00U C012 C01H -178.0(4) . . . . ?
C00J C00K C00L C00G -86.4(4) . . . . ?
C00J C00K C00P C00S -175.4(3) . . . . ?
C00J C00K C00P C00X 1.3(4) . . . . ?
C00J C00R C00T C00X 1.5(5) . . . . ?
C00J C00R C00T C016 179.4(3) . . . . ?
C00K C00J C00R C00T 2.8(5) . . . . ?
C00K C00J C00R C011 180.0(3) . . . . ?
C00K C00P C00S C00I -99.1(4) . . . . ?
C00K C00P C00X O00C -169.6(3) . . . . ?
C00K C00P C00X C00T 2.9(5) . . . . ?
C00L C00G C00N O00A 6.7(4) . . . . ?
C00L C00G C00N C010 -177.7(3) . . . . ?
C00L C00K C00P C00S 2.3(5) . . . . ?
C00L C00K C00P C00X 179.0(3) . . . . ?
C00M C00H C00I C00S 178.3(3) . . . . ?
C00M C00H C00I C00U 0.3(4) . . . . ?
C00M C00H C00Q C00F 89.5(4) . . . . ?
C00M C00Y C012 C00U 0.8(5) . . . . ?
C00M C00Y C012 C01H -179.7(3) . . . . ?
C00N C00G C00L C00K 87.9(4) . . . . ?
C00O C00F C00G C00L -178.5(3) . . . . ?
C00O C00F C00G C00N 0.6(4) . . . . ?
C00O C00F C00Q C00H -88.1(4) . . . . ?
C00O C00Z C010 C00N 1.2(5) . . . . ?
C00O C00Z C010 C01E -178.5(3) . . . . ?
C00P C00K C00L C00G 96.0(4) . . . . ?
C00Q C00F C00G C00L -2.4(5) . . . . ?
C00Q C00F C00G C00N 176.7(3) . . . . ?
C00Q C00F C00O O007 -2.7(4) . . . . ?
C00Q C00F C00O C00Z -179.7(3) . . . . ?
C00Q C00H C00I C00S 3.1(5) . . . . ?
C00Q C00H C00I C00U -174.9(3) . . . . ?
C00Q C00H C00M O006 0.2(4) . . . . ?
C00Q C00H C00M C00Y 177.4(3) . . . . ?
C00R C00J C00K C00L 178.0(3) . . . . ?
C00R C00J C00K C00P -4.2(5) . . . . ?
C00R C00T C00X O00C 168.3(3) . . . . ?
C00R C00T C00X C00P -4.4(5) . . . . ?
C00S C00I C00U O009 -4.4(4) . . . . ?
C00S C00I C00U C012 179.9(3) . . . . ?
C00S C00P C00X O00C 7.2(4) . . . . ?
C00S C00P C00X C00T 179.7(3) . . . . ?
C00U C00I C00S C00P -90.3(4) . . . . ?
C00V P002 O006 C00M -155.6(2) . . . . ?
C00V P002 O007 C00O 156.0(2) . . . . ?
C00V C015 C01D C01F -0.6(6) . . . . ?
C00V C019 C01G C01F -0.9(7) . . . . ?
O00W C01M C01N C01C 178.8(4) . . . . ?
O00W C01M C01R C01Q -178.0(4) . . . . ?
C00X C00P C00S C00I 84.2(4) . . . . ?
C011 C00R C00T C00X -175.7(3) . . . . ?
C011 C00R C00T C016 2.2(5) . . . . ?
C013 P005 O009 C00U 170.1(3) . . . . ?
C013 P005 O00C C00X -171.8(3) . . . . ?
C013 C018 C01K C01L -0.4(6) . . . . ?
C013 C01B C01J C01L 0.2(6) . . . . ?
C014 P003 O008 C00J 165.8(3) . . . . ?
C014 P003 O00A C00N -166.4(3) . . . . ?
C014 C01P C01S C01O -1.1(8) . . . . ?
C014 C01U C01V C01O -1.1(10) . . . . ?
C015 C00V C019 C01G 0.0(6) . . . . ?
C015 C01D C01F C01G -0.3(7) . . . . ?
C016 C00T C00X O00C -9.6(5) . . . . ?
C016 C00T C00X C00P 177.7(3) . . . . ?
C017 C00Z C010 C00N -178.2(3) . . . . ?
C017 C00Z C010 C01E 2.1(6) . . . . ?
C018 C013 C01B C01J 0.4(6) . . . . ?
C018 C01K C01L C01J 1.0(7) . . . . ?
C019 C00V C015 C01D 0.7(6) . . . . ?
C01A C00Y C012 C00U -180.0(4) . . . . ?
C01A C00Y C012 C01H -0.5(6) . . . . ?
C01B C013 C018 C01K -0.2(6) . . . . ?
C01B C01J C01L C01K -0.9(7) . . . . ?
C01C C01I C01Q C01R -0.4(7) . . . . ?
C01D C01F C01G C019 1.1(7) . . . . ?
C01I C01C C01N C01M 0.0(6) . . . . ?
C01I C01Q C01R C01M -1.8(7) . . . . ?
C01N C01C C01I Cl04 -179.5(3) . . . . ?
C01N C01C C01I C01Q 1.3(6) . . . . ?
C01N C01M C01R C01Q 3.2(7) . . . . ?
C01P C014 C01U C01V 0.7(9) . . . . ?
C01R C01M C01N C01C -2.4(7) . . . . ?
C01S C01O C01V C01U 0.5(10) . . . . ?
C01T O00W C01M C01N 173.1(4) . . . . ?
C01T O00W C01M C01R -5.8(6) . . . . ?
C01U C014 C01P C01S 0.4(8) . . . . ?
C01V C01O C01S C01P 0.7(9) . . . . ?
